data_7125857
loop_
_publ_author_name
'Linnemannst\"ons, Marvin'
'Schwabedissen, Jan'
'Schultz, Aaron A.'
'Neumann, Beate'
'Stammler, Hans-Georg'
'Berger, Raphael J. F.'
'Mitzel, Norbert W.'

_publ_section_title
;
 London dispersion-driven hetero-aryl-aryl interactions in
 1,2-diaryldisilanes.
;
_journal_issue 15
_journal_name_full 'Chemical communications (Cambridge, England)'
_journal_page_first 2252
_journal_page_last 2255
_journal_paper_doi 10.1039/c9cc09851h
_journal_volume 56
_journal_year 2020
_chemical_formula_moiety 'C16 H17 Cl5 Si2'
_chemical_formula_sum 'C16 H17 Cl5 Si2'
_chemical_formula_weight 442.72
_space_group_crystal_system triclinic
_space_group_IT_number 2
_space_group_name_Hall '-P 1'
_space_group_name_H-M_alt 'P -1'
_atom_sites_solution_hydrogens difmap
_atom_sites_solution_primary direct
_audit_creation_date 2019-05-15
_audit_creation_method
;
Olex2 1.3-ac4
(compiled 2018.12.18 svn.r3554 for Rigaku Oxford Diffraction, GUI svn.r1)
;
_audit_update_record
;
2019-12-11 deposited with the CCDC.	2020-01-22 downloaded from the CCDC.
;
_cell_angle_alpha 94.436(2)
_cell_angle_beta 104.175(3)
_cell_angle_gamma 113.509(3)
_cell_formula_units_Z 2
_cell_length_a 9.0639(3)
_cell_length_b 9.3355(3)
_cell_length_c 13.4071(4)
_cell_measurement_reflns_used 9262
_cell_measurement_temperature 100.0(1)
_cell_measurement_theta_max 31.4590
_cell_measurement_theta_min 2.4220
_cell_volume 988.88(6)
_computing_cell_refinement 'CrysAlisPro 1.171.40.47a (Rigaku OD, 2019)'
_computing_data_collection 'CrysAlisPro 1.171.40.47a (Rigaku OD, 2019)'
_computing_data_reduction 'CrysAlisPro 1.171.40.47a (Rigaku OD, 2019)'
_computing_molecular_graphics 'Olex2 (Dolomanov et al., 2009)'
_computing_publication_material 'Olex2 (Dolomanov et al., 2009)'
_computing_structure_refinement 'ShelXL (Sheldrick, 2015)'
_computing_structure_solution 'ShelXS (Sheldrick, 2008)'
_diffrn_ambient_environment N~2~
_diffrn_ambient_temperature 100.0(1)
_diffrn_detector 'CCD plate'
_diffrn_detector_area_resol_mean 8.0951
_diffrn_detector_type Eos
_diffrn_measured_fraction_theta_full 1.000
_diffrn_measured_fraction_theta_max 1.000
_diffrn_measurement_details
;
List of Runs (angles in degrees, time in seconds):

  # Type    Start    End  Width  t~exp~   \w     \q     \k     \f   Frames
#--------------------------------------------------------------------------
  1  \w    -94.00  -1.00   1.00   22.50    --  -23.50 -38.00-180.00   93
  2  \w      6.00  93.00   1.00   22.50    --   24.79  57.00 120.00   87
  3  \w    -20.00  65.00   1.00   22.50    --   24.79 -99.00-180.00   85
  4  \w    -44.00  43.00   1.00   22.50    --   24.79 -57.00-150.00   87
  5  \w    -44.00  53.00   1.00   22.50    --   24.79 -77.00 150.00   97
  6  \w     -4.00  94.00   1.00   22.50    --   24.79  77.00-180.00   98
  7  \w      6.00  93.00   1.00   22.50    --   24.79  57.00 -60.00   87
  8  \w    -20.00  65.00   1.00   22.50    --   24.79 -99.00 -30.00   85
  9  \w     35.00  99.00   1.00   22.50    --   24.79 178.00  90.00   64
 10  \w    -10.00  71.00   1.00   22.50    --   24.79-110.00  94.00   81
 11  \w     -3.00  88.00   1.00   22.50    --   24.79  77.00   0.00   91
;
_diffrn_measurement_device 'four-circle diffractometer'
_diffrn_measurement_device_type 'SuperNova, Single source at offset/far, Eos'
_diffrn_measurement_method '\w scans'
_diffrn_orient_matrix_type 'CrysAlisPro convention (1999,Acta A55,543-557)'
_diffrn_orient_matrix_UB_11 -0.0680040000
_diffrn_orient_matrix_UB_12 -0.0554912000
_diffrn_orient_matrix_UB_13 -0.0428698000
_diffrn_orient_matrix_UB_21 -0.0513686000
_diffrn_orient_matrix_UB_22 -0.0225158000
_diffrn_orient_matrix_UB_23 0.0336604000
_diffrn_orient_matrix_UB_31 -0.0277136000
_diffrn_orient_matrix_UB_32 0.0597489000
_diffrn_orient_matrix_UB_33 -0.0116158000
_diffrn_radiation_monochromator mirror
_diffrn_radiation_probe x-ray
_diffrn_radiation_type MoK\a
_diffrn_radiation_wavelength 0.71073
_diffrn_reflns_av_R_equivalents 0.0348
_diffrn_reflns_av_unetI/netI 0.0334
_diffrn_reflns_Laue_measured_fraction_full 1.000
_diffrn_reflns_Laue_measured_fraction_max 1.000
_diffrn_reflns_limit_h_max 12
_diffrn_reflns_limit_h_min -12
_diffrn_reflns_limit_k_max 13
_diffrn_reflns_limit_k_min -13
_diffrn_reflns_limit_l_max 18
_diffrn_reflns_limit_l_min -18
_diffrn_reflns_number 22666
_diffrn_reflns_point_group_measured_fraction_full 1.000
_diffrn_reflns_point_group_measured_fraction_max 1.000
_diffrn_reflns_theta_full 25.242
_diffrn_reflns_theta_max 30.033
_diffrn_reflns_theta_min 1.598
_diffrn_source 'micro-focus sealed X-ray tube'
_diffrn_source_type 'SuperNova (Mo) X-ray Source'
_exptl_absorpt_coefficient_mu 0.850
_exptl_absorpt_correction_T_max 1.000
_exptl_absorpt_correction_T_min 0.359
_exptl_absorpt_correction_type gaussian
_exptl_absorpt_process_details
;
CrysAlisPro 1.171.40.47a (Rigaku Oxford Diffraction, 2019)
Numerical absorption correction based on gaussian integration over
			a multifaceted crystal model
Empirical absorption correction using spherical harmonics,
 implemented in SCALE3 ABSPACK scaling algorithm.
;
_exptl_crystal_colour 'clear colourless'
_exptl_crystal_colour_lustre clear
_exptl_crystal_colour_primary colourless
_exptl_crystal_density_diffrn 1.487
_exptl_crystal_description plate
_exptl_crystal_F_000 452
_exptl_crystal_size_max 0.577
_exptl_crystal_size_mid 0.289
_exptl_crystal_size_min 0.044
_refine_diff_density_max 0.398
_refine_diff_density_min -0.347
_refine_diff_density_rms 0.064
_refine_ls_extinction_method none
_refine_ls_goodness_of_fit_ref 1.021
_refine_ls_hydrogen_treatment refall
_refine_ls_matrix_type full
_refine_ls_number_parameters 307
_refine_ls_number_reflns 5777
_refine_ls_number_restraints 21
_refine_ls_restrained_S_all 1.019
_refine_ls_R_factor_all 0.0428
_refine_ls_R_factor_gt 0.0323
_refine_ls_shift/su_max 0.001
_refine_ls_shift/su_mean 0.000
_refine_ls_structure_factor_coef Fsqd
_refine_ls_weighting_details 'w=1/[\s^2^(Fo^2^)+(0.0346P)^2^+0.3420P] where P=(Fo^2^+2Fc^2^)/3'
_refine_ls_weighting_scheme calc
_refine_ls_wR_factor_gt 0.0746
_refine_ls_wR_factor_ref 0.0797
_reflns_Friedel_coverage 0.000
_reflns_number_gt 4816
_reflns_number_total 5777
_reflns_threshold_expression 'I > 2\s(I)'
_cod_data_source_file c9cc09851h2.cif
_cod_data_source_block compound4
_cod_depositor_comments 'Adding full bibliography for 7125855--7125859.cif.'
_cod_original_cell_volume 988.89(5)
_cod_database_code 7125857
_shelx_shelxl_version_number 2018/3
_chemical_oxdiff_formula C16H17Cl5Si2
_shelx_space_group_comment
;
The symmetry employed for this shelxl refinement is uniquely defined
by the following loop, which should always be used as a source of
symmetry information in preference to the above space-group names.
They are only intended as comments.
;
_diffrn_oxdiff_digest_frames
;
017d6c50bdc61a62f4c7ca4da8d651ac0c009596558
;
_reflns_odcompleteness_completeness 100.00
_reflns_odcompleteness_iscentric 1
_reflns_odcompleteness_theta 29.97
_olex2_refinement_description
;
1. Uiso/Uaniso restraints and constraints
Uanis(Cl1) = Uanis(Cl1B)
Uanis(Cl2) = Uanis(Cl2B)
Uanis(Cl5) = Uanis(Cl5B)
Uanis(Cl4) = Uanis(Cl4B)
Uanis(C12) = Uanis(C12B)
Uanis(C13) = Uanis(C13B)
Uanis(C15) = Uanis(C15B)
Uanis(C16) = Uanis(C16B)
Uanis(Cl3B) = Uanis(Cl3)
Uanis(C14) = Uanis(C14B)
2. Same fragment restrains
{C12, C13, C14, C15, C16, Cl1, Cl2, Cl3, Cl4, Cl5} sigma for 1-2: 0.02, 1-3:
0.04
as
{C12B, C13B, C14B, C15B, C16B, Cl1B, Cl2B, Cl3B, Cl4B, Cl5B}
3. Others
 Sof(C12B)=Sof(C13B)=Sof(C14B)=Sof(C15B)=Sof(C16B)=Sof(Cl1B)=Sof(Cl2B)=
 Sof(Cl3B)=Sof(Cl4B)=Sof(Cl5B)=1-FVAR(1)
 Sof(C12)=Sof(C13)=Sof(C14)=Sof(C15)=Sof(C16)=Sof(Cl1)=Sof(Cl2)=Sof(Cl3)=
 Sof(Cl4)=Sof(Cl5)=FVAR(1)
;
_olex2_date_sample_data_collection 2019-04-25
_olex2_submission_special_instructions 'No special instructions were received'
_oxdiff_exptl_absorpt_empirical_details
;
Empirical correction (ABSPACK) includes:
- Absorption correction using spherical harmonics
- Frame scaling
- Detector area scaling
;
_oxdiff_exptl_absorpt_empirical_full_max 1.525
_oxdiff_exptl_absorpt_empirical_full_min 0.730

loop_
_space_group_symop_operation_xyz
'x, y, z'
'-x, -y, -z'

loop_
_atom_site_label
_atom_site_type_symbol
_atom_site_fract_x
_atom_site_fract_y
_atom_site_fract_z
_atom_site_U_iso_or_equiv
_atom_site_adp_type
_atom_site_occupancy
_atom_site_site_symmetry_order
_atom_site_calc_flag
_atom_site_refinement_flags_posn
_atom_site_refinement_flags_occupancy
_atom_site_disorder_assembly
_atom_site_disorder_group
C12 C 0.0541(11) 0.4373(6) 0.2230(6) 0.0163(8) Uani 0.891(5) 1 d D P A 1
C13 C 0.1229(17) 0.5410(8) 0.1601(8) 0.0171(5) Uani 0.891(5) 1 d D P A 1
C14 C 0.2017(6) 0.4982(3) 0.0941(3) 0.0158(6) Uani 0.891(5) 1 d D P A 1
C15 C 0.2081(7) 0.3515(3) 0.0914(4) 0.0166(6) Uani 0.891(5) 1 d D P A 1
C16 C 0.1415(5) 0.2521(3) 0.1573(3) 0.0154(6) Uani 0.891(5) 1 d D P A 1
Cl1 Cl -0.05415(17) 0.49306(15) 0.29672(10) 0.02651(18) Uani 0.891(5) 1 d D P A 1
Cl2 Cl 0.1092(2) 0.71959(16) 0.16166(12) 0.0277(2) Uani 0.891(5) 1 d D P A 1
Cl3 Cl 0.28666(17) 0.62358(15) 0.01543(10) 0.02448(18) Uani 0.891(5) 1 d D P A 1
Cl4 Cl 0.30767(16) 0.29941(17) 0.01110(6) 0.02575(18) Uani 0.891(5) 1 d D P A 1
Cl5 Cl 0.1538(3) 0.07162(11) 0.14760(6) 0.0323(3) Uani 0.891(5) 1 d D P A 1
Si2 Si -0.00666(5) 0.17735(5) 0.33431(3) 0.01615(9) Uani 1 1 d . . . .
Si1 Si -0.30460(5) 0.06222(5) 0.28644(3) 0.01736(9) Uani 1 1 d . . . .
C1 C -0.38183(18) -0.14771(17) 0.31066(11) 0.0172(3) Uani 1 1 d . . . .
C2 C -0.3571(2) -0.26453(19) 0.25421(12) 0.0217(3) Uani 1 1 d . . . .
H2 H -0.302(2) -0.239(2) 0.2058(14) 0.023(5) Uiso 1 1 d . . . .
C3 C -0.4168(2) -0.42057(19) 0.26998(13) 0.0241(3) Uani 1 1 d . . . .
H3 H -0.400(2) -0.496(2) 0.2267(16) 0.031(5) Uiso 1 1 d . . . .
C4 C -0.5025(2) -0.46318(19) 0.34304(14) 0.0251(3) Uani 1 1 d . . . .
H4 H -0.543(2) -0.568(2) 0.3546(15) 0.030(5) Uiso 1 1 d . . . .
C5 C -0.5287(2) -0.3503(2) 0.40042(14) 0.0259(3) Uani 1 1 d . . . .
H5 H -0.591(2) -0.376(2) 0.4527(15) 0.028(5) Uiso 1 1 d . . . .
C6 C -0.4687(2) -0.19452(19) 0.38390(13) 0.0219(3) Uani 1 1 d . . . .
H6 H -0.483(2) -0.119(2) 0.4265(15) 0.027(5) Uiso 1 1 d . . . .
C7 C -0.3751(3) 0.1763(2) 0.36995(17) 0.0313(4) Uani 1 1 d . . . .
H7A H -0.325(3) 0.182(2) 0.4439(18) 0.039(6) Uiso 1 1 d . . . .
H7B H -0.495(3) 0.126(3) 0.3536(18) 0.049(7) Uiso 1 1 d . . . .
H7C H -0.340(3) 0.286(3) 0.3575(19) 0.055(7) Uiso 1 1 d . . . .
C8 C -0.3950(2) 0.0592(2) 0.14475(15) 0.0311(4) Uani 1 1 d . . . .
H8A H -0.358(3) 0.006(3) 0.1023(18) 0.044(6) Uiso 1 1 d . . . .
H8B H -0.514(3) 0.011(3) 0.1228(17) 0.044(6) Uiso 1 1 d . . . .
H8C H -0.358(3) 0.166(3) 0.1362(18) 0.047(6) Uiso 1 1 d . . . .
C9 C 0.0912(3) 0.3188(2) 0.46468(14) 0.0270(4) Uani 1 1 d . . . .
H9A H 0.041(4) 0.379(3) 0.475(2) 0.080(10) Uiso 1 1 d . . . .
H9B H 0.085(4) 0.266(3) 0.518(2) 0.077(9) Uiso 1 1 d . . . .
H9C H 0.196(4) 0.381(4) 0.476(2) 0.093(11) Uiso 1 1 d . . . .
C10 C 0.0734(2) 0.0223(2) 0.35796(15) 0.0270(4) Uani 1 1 d . . . .
H10A H 0.195(3) 0.068(2) 0.3748(15) 0.029(5) Uiso 1 1 d . . . .
H10B H 0.021(3) -0.071(3) 0.3036(17) 0.035(6) Uiso 1 1 d . . . .
H10C H 0.052(3) -0.008(3) 0.4200(18) 0.046(6) Uiso 1 1 d . . . .
C11 C 0.06619(18) 0.29376(16) 0.22869(11) 0.0150(3) Uani 1 1 d . . . .
C12B C 0.070(11) 0.453(6) 0.226(5) 0.0163(8) Uani 0.109(5) 1 d D P A 2
C13B C 0.125(15) 0.536(7) 0.151(7) 0.0171(5) Uani 0.109(5) 1 d D P A 2
C14B C 0.188(6) 0.476(3) 0.082(3) 0.0158(6) Uani 0.109(5) 1 d D P A 2
C15B C 0.190(7) 0.329(4) 0.090(4) 0.0166(6) Uani 0.109(5) 1 d D P A 2
C16B C 0.113(6) 0.242(3) 0.157(3) 0.0154(6) Uani 0.109(5) 1 d D P A 2
Cl1B Cl -0.0238(14) 0.5263(11) 0.3016(9) 0.02651(18) Uani 0.109(5) 1 d D P A 2
Cl2B Cl 0.1328(18) 0.7231(15) 0.1509(11) 0.0277(2) Uani 0.109(5) 1 d D P A 2
Cl3B Cl 0.2919(16) 0.5972(13) 0.0077(10) 0.02448(18) Uani 0.109(5) 1 d D P A 2
Cl4B Cl 0.2711(12) 0.2573(11) 0.0048(6) 0.02575(18) Uani 0.109(5) 1 d D P A 2
Cl5B Cl 0.0872(16) 0.0467(9) 0.1407(5) 0.0323(3) Uani 0.109(5) 1 d D P A 2

loop_
_atom_site_aniso_label
_atom_site_aniso_U_11
_atom_site_aniso_U_22
_atom_site_aniso_U_33
_atom_site_aniso_U_23
_atom_site_aniso_U_13
_atom_site_aniso_U_12
C12 0.016(2) 0.0157(14) 0.0202(8) 0.0048(12) 0.0078(13) 0.0085(17)
C13 0.0200(8) 0.0127(8) 0.020(2) 0.0055(12) 0.0049(14) 0.0086(7)
C14 0.0153(12) 0.0138(10) 0.0151(13) 0.0056(11) 0.0045(11) 0.0028(11)
C15 0.0170(18) 0.0182(12) 0.0171(7) 0.0047(11) 0.0080(10) 0.0082(15)
C16 0.0175(19) 0.0127(7) 0.0191(7) 0.0054(6) 0.0071(10) 0.0084(9)
Cl1 0.0348(5) 0.0252(4) 0.0354(3) 0.0112(4) 0.0230(3) 0.0205(4)
Cl2 0.0403(6) 0.01750(19) 0.0350(4) 0.0120(2) 0.0156(3) 0.0185(3)
Cl3 0.0262(2) 0.0225(4) 0.0256(3) 0.0144(3) 0.01159(19) 0.0074(3)
Cl4 0.0326(4) 0.0305(5) 0.0255(2) 0.0098(3) 0.0193(3) 0.0179(4)
Cl5 0.0598(8) 0.0231(3) 0.0381(3) 0.0162(2) 0.0332(4) 0.0292(4)
Si2 0.0169(2) 0.01595(18) 0.01840(19) 0.00753(15) 0.00854(15) 0.00731(15)
Si1 0.0169(2) 0.01778(19) 0.0205(2) 0.00807(15) 0.00918(16) 0.00779(16)
C1 0.0150(7) 0.0181(6) 0.0172(7) 0.0049(5) 0.0045(5) 0.0057(5)
C2 0.0221(8) 0.0232(7) 0.0188(7) 0.0033(6) 0.0073(6) 0.0083(6)
C3 0.0216(8) 0.0209(7) 0.0254(8) -0.0001(6) 0.0005(6) 0.0095(6)
C4 0.0184(7) 0.0184(7) 0.0325(9) 0.0089(6) 0.0007(6) 0.0054(6)
C5 0.0243(8) 0.0254(8) 0.0301(8) 0.0145(7) 0.0125(7) 0.0088(7)
C6 0.0218(8) 0.0211(7) 0.0254(8) 0.0071(6) 0.0110(6) 0.0090(6)
C7 0.0323(10) 0.0251(8) 0.0498(12) 0.0134(8) 0.0272(9) 0.0159(8)
C8 0.0272(9) 0.0314(9) 0.0288(9) 0.0151(7) 0.0041(7) 0.0076(8)
C9 0.0291(9) 0.0259(8) 0.0199(8) 0.0055(6) 0.0056(7) 0.0067(7)
C10 0.0322(9) 0.0319(9) 0.0322(9) 0.0198(7) 0.0183(8) 0.0216(8)
C11 0.0150(6) 0.0148(6) 0.0166(6) 0.0051(5) 0.0064(5) 0.0064(5)
C12B 0.016(2) 0.0157(14) 0.0202(8) 0.0048(12) 0.0078(13) 0.0085(17)
C13B 0.0200(8) 0.0127(8) 0.020(2) 0.0055(12) 0.0049(14) 0.0086(7)
C14B 0.0153(12) 0.0138(10) 0.0151(13) 0.0056(11) 0.0045(11) 0.0028(11)
C15B 0.0170(18) 0.0182(12) 0.0171(7) 0.0047(11) 0.0080(10) 0.0082(15)
C16B 0.0175(19) 0.0127(7) 0.0191(7) 0.0054(6) 0.0071(10) 0.0084(9)
Cl1B 0.0348(5) 0.0252(4) 0.0354(3) 0.0112(4) 0.0230(3) 0.0205(4)
Cl2B 0.0403(6) 0.01750(19) 0.0350(4) 0.0120(2) 0.0156(3) 0.0185(3)
Cl3B 0.0262(2) 0.0225(4) 0.0256(3) 0.0144(3) 0.01159(19) 0.0074(3)
Cl4B 0.0326(4) 0.0305(5) 0.0255(2) 0.0098(3) 0.0193(3) 0.0179(4)
Cl5B 0.0598(8) 0.0231(3) 0.0381(3) 0.0162(2) 0.0332(4) 0.0292(4)

loop_
_atom_type_symbol
_atom_type_description
_atom_type_scat_dispersion_real
_atom_type_scat_dispersion_imag
_atom_type_scat_source
C C 0.0033 0.0016 'International Tables Vol C Tables 4.2.6.8 and 6.1.1.4'
H H 0.0000 0.0000 'International Tables Vol C Tables 4.2.6.8 and 6.1.1.4'
Cl Cl 0.1484 0.1585 'International Tables Vol C Tables 4.2.6.8 and 6.1.1.4'
Si Si 0.0817 0.0704 'International Tables Vol C Tables 4.2.6.8 and 6.1.1.4'

loop_
_exptl_crystal_face_index_h
_exptl_crystal_face_index_k
_exptl_crystal_face_index_l
_exptl_crystal_face_perp_dist
-1 -2 2 0.2103
-12 2 9 0.1014
-1 3 17 0.0082
-1 2 -1 0.3312
9 4 -2 0.1328
1 -1 0 0.1457
1 -3 -17 0.0361

loop_
_geom_angle_atom_site_label_1
_geom_angle_atom_site_label_2
_geom_angle_atom_site_label_3
_geom_angle
C13 C12 Cl1 116.7(2)
C13 C12 C11 123.9(2)
C11 C12 Cl1 119.36(19)
C12 C13 Cl2 120.9(2)
C14 C13 C12 119.4(2)
C14 C13 Cl2 119.7(2)
C13 C14 C15 119.2(2)
C13 C14 Cl3 120.26(19)
C15 C14 Cl3 120.50(18)
C14 C15 C16 119.9(2)
C14 C15 Cl4 119.27(18)
C16 C15 Cl4 120.75(19)
C15 C16 Cl5 116.58(18)
C15 C16 C11 122.73(19)
C11 C16 Cl5 120.69(17)
C9 Si2 Si1 111.47(7)
C9 Si2 C11 108.66(7)
C10 Si2 Si1 110.83(6)
C10 Si2 C9 103.12(9)
C10 Si2 C11 113.74(7)
C11 Si2 Si1 108.94(5)
C1 Si1 Si2 108.47(5)
C7 Si1 Si2 110.10(7)
C7 Si1 C1 108.04(7)
C8 Si1 Si2 110.34(7)
C8 Si1 C1 109.64(8)
C8 Si1 C7 110.19(10)
C2 C1 Si1 121.26(11)
C6 C1 Si1 121.65(11)
C6 C1 C2 117.07(14)
C1 C2 H2 119.8(12)
C3 C2 C1 121.63(15)
C3 C2 H2 118.6(12)
C2 C3 H3 117.5(12)
C4 C3 C2 119.89(15)
C4 C3 H3 122.6(12)
C3 C4 H4 120.7(12)
C3 C4 C5 119.91(15)
C5 C4 H4 119.4(12)
C4 C5 H5 122.4(11)
C4 C5 C6 119.78(15)
C6 C5 H5 117.8(11)
C1 C6 H6 120.1(12)
C5 C6 C1 121.72(15)
C5 C6 H6 118.1(12)
Si1 C7 H7A 110.6(12)
Si1 C7 H7B 109.8(14)
Si1 C7 H7C 110.2(14)
H7A C7 H7B 108.9(19)
H7A C7 H7C 108.2(19)
H7B C7 H7C 109.1(19)
Si1 C8 H8A 111.3(14)
Si1 C8 H8B 112.3(14)
Si1 C8 H8C 107.3(14)
H8A C8 H8B 108.6(19)
H8A C8 H8C 109.2(19)
H8B C8 H8C 108.0(19)
Si2 C9 H9A 114.8(19)
Si2 C9 H9B 111.2(18)
Si2 C9 H9C 113(2)
H9A C9 H9B 103(2)
H9A C9 H9C 107(3)
H9B C9 H9C 106(3)
Si2 C10 H10A 111.1(11)
Si2 C10 H10B 115.6(12)
Si2 C10 H10C 105.3(14)
H10A C10 H10B 111.0(16)
H10A C10 H10C 104.6(17)
H10B C10 H10C 108.5(18)
C12 C11 C16 114.58(18)
C12 C11 Si2 119.14(14)
C16 C11 Si2 126.19(14)
C12B C11 Si2 121.0(9)
C16B C11 Si2 124.1(8)
C16B C11 C12B 114.9(12)
C11 C12B Cl1B 120.8(15)
C13B C12B C11 120.4(15)
C13B C12B Cl1B 118.1(17)
C12B C13B Cl2B 119.4(17)
C14B C13B C12B 120.3(16)
C14B C13B Cl2B 120.0(14)
C13B C14B Cl3B 119.0(15)
C15B C14B C13B 117.9(15)
C15B C14B Cl3B 122.3(14)
C14B C15B C16B 119.3(15)
C14B C15B Cl4B 116.9(14)
C16B C15B Cl4B 123.5(14)
C11 C16B C15B 126.1(15)
C11 C16B Cl5B 119.4(13)
C15B C16B Cl5B 114.4(15)

loop_
_geom_bond_atom_site_label_1
_geom_bond_atom_site_label_2
_geom_bond_distance
C12 C13 1.394(3)
C12 Cl1 1.735(2)
C12 C11 1.394(3)
C13 C14 1.390(3)
C13 Cl2 1.719(2)
C14 C15 1.392(3)
C14 Cl3 1.716(2)
C15 C16 1.395(3)
C15 Cl4 1.719(2)
C16 Cl5 1.729(2)
C16 C11 1.417(3)
Si2 Si1 2.3641(6)
Si2 C9 1.8802(18)
Si2 C10 1.8757(17)
Si2 C11 1.9355(14)
Si1 C1 1.8845(15)
Si1 C7 1.8718(18)
Si1 C8 1.8685(18)
C1 C2 1.401(2)
C1 C6 1.395(2)
C2 H2 0.904(18)
C2 C3 1.391(2)
C3 H3 0.96(2)
C3 C4 1.381(2)
C4 H4 0.94(2)
C4 C5 1.386(2)
C5 H5 0.989(19)
C5 C6 1.392(2)
C6 H6 0.943(19)
C7 H7A 0.97(2)
C7 H7B 0.95(2)
C7 H7C 0.98(3)
C8 H8A 0.93(2)
C8 H8B 0.94(2)
C8 H8C 0.94(2)
C9 H9A 0.87(3)
C9 H9B 0.90(3)
C9 H9C 0.86(3)
C10 H10A 0.97(2)
C10 H10B 0.96(2)
C10 H10C 0.94(2)
C11 C12B 1.48(2)
C11 C16B 1.27(2)
C12B C13B 1.387(17)
C12B Cl1B 1.733(16)
C13B C14B 1.385(16)
C13B Cl2B 1.719(16)
C14B C15B 1.384(16)
C14B Cl3B 1.720(15)
C15B C16B 1.388(16)
C15B Cl4B 1.730(16)
C16B Cl5B 1.732(16)

loop_
_geom_torsion_atom_site_label_1
_geom_torsion_atom_site_label_2
_geom_torsion_atom_site_label_3
_geom_torsion_atom_site_label_4
_geom_torsion
C12 C13 C14 C15 0.8(15)
C12 C13 C14 Cl3 179.7(8)
C13 C12 C11 C16 -5.7(12)
C13 C12 C11 Si2 171.1(9)
C13 C14 C15 C16 -2.4(11)
C13 C14 C15 Cl4 -179.2(8)
C14 C15 C16 Cl5 179.5(4)
C14 C15 C16 C11 -0.2(8)
C15 C16 C11 C12 4.0(7)
C15 C16 C11 Si2 -172.5(4)
Cl1 C12 C13 C14 -175.9(9)
Cl1 C12 C13 Cl2 3.2(14)
Cl1 C12 C11 C16 173.6(5)
Cl1 C12 C11 Si2 -9.6(9)
Cl2 C13 C14 C15 -178.3(7)
Cl2 C13 C14 Cl3 0.6(13)
Cl3 C14 C15 C16 178.8(4)
Cl3 C14 C15 Cl4 1.9(7)
Cl4 C15 C16 Cl5 -3.7(7)
Cl4 C15 C16 C11 176.6(4)
Cl5 C16 C11 C12 -175.7(5)
Cl5 C16 C11 Si2 7.8(4)
Si2 Si1 C1 C2 -64.55(13)
Si2 Si1 C1 C6 116.67(12)
Si2 C11 C12B C13B 179(7)
Si2 C11 C12B Cl1B -11(8)
Si2 C11 C16B C15B -170(4)
Si2 C11 C16B Cl5B 9(5)
Si1 C1 C2 C3 -178.59(12)
Si1 C1 C6 C5 178.73(12)
C1 C2 C3 C4 -0.2(2)
C2 C1 C6 C5 -0.1(2)
C2 C3 C4 C5 0.0(2)
C3 C4 C5 C6 0.1(2)
C4 C5 C6 C1 -0.1(2)
C6 C1 C2 C3 0.2(2)
C7 Si1 C1 C2 176.11(13)
C7 Si1 C1 C6 -2.66(16)
C8 Si1 C1 C2 56.00(15)
C8 Si1 C1 C6 -122.77(14)
C11 C12 C13 C14 3.5(17)
C11 C12 C13 Cl2 -177.4(8)
C11 C12B C13B C14B -4(15)
C11 C12B C13B Cl2B -178(7)
C12B C11 C16B C15B 10(7)
C12B C11 C16B Cl5B -171(4)
C12B C13B C14B C15B 2(14)
C12B C13B C14B Cl3B -168(8)
C13B C14B C15B C16B 6(10)
C13B C14B C15B Cl4B -179(7)
C14B C15B C16B C11 -13(9)
C14B C15B C16B Cl5B 168(4)
C16B C11 C12B C13B -1(10)
C16B C11 C12B Cl1B 169(5)
Cl1B C12B C13B C14B -175(8)
Cl1B C12B C13B Cl2B 11(13)
Cl2B C13B C14B C15B 176(7)
Cl2B C13B C14B Cl3B 6(12)
Cl3B C14B C15B C16B 175(4)
Cl3B C14B C15B Cl4B -10(7)
Cl4B C15B C16B C11 173(4)
Cl4B C15B C16B Cl5B -6(7)

loop_
_exptl_oxdiff_crystal_face_indexfrac_h
_exptl_oxdiff_crystal_face_indexfrac_k
_exptl_oxdiff_crystal_face_indexfrac_l
_exptl_oxdiff_crystal_face_x
_exptl_oxdiff_crystal_face_y
_exptl_oxdiff_crystal_face_z
-0.9983 -1.9902 2.0032 0.0925 0.1635 -0.1145
-12.1790 2.4517 8.9745 0.3074 0.8725 0.3798
-0.5682 3.1388 16.7357 -0.8530 0.5218 0.0089
-0.9956 1.9910 -0.9981 0.0000 -0.0273 0.1581
9.3548 4.0341 -2.3354 -0.7599 -0.6500 0.0089
0.9958 -0.9960 -0.0008 -0.0124 -0.0288 -0.0871
0.5682 -3.1388 -16.7357 0.8530 -0.5218 -0.0089
